data_4027898
loop_
_publ_author_name
'Simbarashe Ngwerume'
'William Lewis'
'Jason E. Camp'

_publ_contact_author_address
;
  School of Chemistry
  The University of Nottingham
  University Park
  Nottingham  NG7 2RD
  England UK
;
_publ_contact_author_email jason.camp@nottingham.ac.uk
_publ_contact_author_fax '0115 951 3563'
_publ_contact_author_name 'Jason E. Camp'
_publ_contact_author_phone '0115 84 68464'
_publ_section_title
;
 Development of a Gold-Multifaceted Catalysis Approach to the Synthesis of
 Highly Substituted Pyrroles: Mechanistic Insights via Huisgen
 Cycloaddition Studies
;
_journal_name_full 'Journal of Organic Chemistry'
_journal_page_first 920
_journal_page_last 934
_journal_paper_doi 10.1021/jo302349k
_journal_volume 78
_journal_year 2013
_chemical_formula_moiety 'C14 H13 N O4'
_chemical_formula_sum 'C14 H13 N O4'
_chemical_formula_weight 259.25
_chemical_name_systematic
; 
 ? 
;
_space_group_IT_number 2
_symmetry_cell_setting triclinic
_symmetry_space_group_name_Hall '-P 1'
_symmetry_space_group_name_H-M 'P -1'
_atom_sites_solution_hydrogens geom
_atom_sites_solution_primary other
_atom_sites_solution_secondary difmap
_audit_creation_method 'enCIFer editing of SHELXL-97 created file'
_cell_angle_alpha 79.802(9)
_cell_angle_beta 77.061(10)
_cell_angle_gamma 81.485(11)
_cell_formula_units_Z 4
_cell_length_a 6.9799(10)
_cell_length_b 12.4949(15)
_cell_length_c 14.4554(14)
_cell_measurement_reflns_used 4006
_cell_measurement_temperature 90(2)
_cell_measurement_theta_max 74.31
_cell_measurement_theta_min 4.44
_cell_volume 1201.5(3)
_computing_cell_refinement
;
CrysAlisPro, Agilent Technologies,
Version 1.171.35.11 (release 16-05-2011 CrysAlis171 .NET)
(compiled May 16 2011,17:55:39)
;
_computing_data_collection
;
CrysAlisPro, Agilent Technologies,
Version 1.171.35.11 (release 16-05-2011 CrysAlis171 .NET)
(compiled May 16 2011,17:55:39)
;
_computing_data_reduction
;
CrysAlisPro, Agilent Technologies,
Version 1.171.35.11 (release 16-05-2011 CrysAlis171 .NET)
(compiled May 16 2011,17:55:39)
;
_computing_molecular_graphics ' ? '
_computing_publication_material 'enCIFer(Allen et al.,2004);PLATON(Spek,2003)'
_computing_structure_refinement 'SHELXL97 (Sheldrick, 2008)'
_computing_structure_solution 'smtbx-flip (Bourhis, 2008)'
_diffrn_ambient_temperature 90(2)
_diffrn_detector_area_resol_mean 10.3613
_diffrn_measured_fraction_theta_full 0.998
_diffrn_measured_fraction_theta_max 0.967
_diffrn_measurement_device_type 'SuperNova, Single source at offset), Atlas'
_diffrn_measurement_method '\w scans'
_diffrn_radiation_monochromator mirror
_diffrn_radiation_source 'SuperNova (Cu) x-ray Source'
_diffrn_radiation_type 'Cu K\a'
_diffrn_radiation_wavelength 1.54184
_diffrn_reflns_av_R_equivalents 0.0314
_diffrn_reflns_av_sigmaI/netI 0.0372
_diffrn_reflns_limit_h_max 8
_diffrn_reflns_limit_h_min -8
_diffrn_reflns_limit_k_max 14
_diffrn_reflns_limit_k_min -15
_diffrn_reflns_limit_l_max 17
_diffrn_reflns_limit_l_min -15
_diffrn_reflns_number 9293
_diffrn_reflns_theta_full 67.50
_diffrn_reflns_theta_max 74.48
_diffrn_reflns_theta_min 4.44
_diffrn_standards_decay_% 0
_diffrn_standards_number 0
_exptl_absorpt_coefficient_mu 0.884
_exptl_absorpt_correction_T_max 1.384
_exptl_absorpt_correction_T_min 0.804
_exptl_absorpt_correction_type gaussian
_exptl_absorpt_process_details
;
CrysAlisPro, Agilent Technologies,
Version 1.171.35.11 (release 16-05-2011 CrysAlis171 .NET)
(compiled May 16 2011,17:55:39)
numerical absorption correction based on gaussian integration over
            a multifaceted crystal model
;
_exptl_crystal_colour colourless
_exptl_crystal_density_diffrn 1.433
_exptl_crystal_description rod
_exptl_crystal_F_000 544
_exptl_crystal_size_max 0.6194
_exptl_crystal_size_mid 0.1043
_exptl_crystal_size_min 0.0860
_refine_diff_density_max 0.245
_refine_diff_density_min -0.260
_refine_diff_density_rms 0.067
_refine_ls_extinction_method none
_refine_ls_goodness_of_fit_ref 1.044
_refine_ls_hydrogen_treatment constr
_refine_ls_matrix_type full
_refine_ls_number_parameters 347
_refine_ls_number_reflns 4762
_refine_ls_number_restraints 0
_refine_ls_restrained_S_all 1.044
_refine_ls_R_factor_all 0.0489
_refine_ls_R_factor_gt 0.0414
_refine_ls_shift/su_max 0.001
_refine_ls_shift/su_mean 0.000
_refine_ls_structure_factor_coef Fsqd
_refine_ls_weighting_details 'calc w=1/[\s^2^(Fo^2^)+(0.0652P)^2^+0.2206P] where P=(Fo^2^+2Fc^2^)/3'
_refine_ls_weighting_scheme calc
_refine_ls_wR_factor_gt 0.1086
_refine_ls_wR_factor_ref 0.1162
_reflns_number_gt 4068
_reflns_number_total 4762
_reflns_threshold_expression I>2\s(I)
_cod_data_source_file jo302349k_si_002_5.cif
_cod_data_source_block 7a
_cod_original_cell_volume 1201.5(2)
_cod_database_code 4027898
_nottingham_internal_coll_name SNJCCC
_nottingham_internal_coll_type custom
_nottingham_internal_coll_frame_time '3.0000 and 8.0000'
_nottingham_internal_coll_frame_width 2.0000
_nottingham_internal_coll_frame_method '\w scans'
_nottingham_internal_coll_user WL
_nottingham_internal_coll_date 31/5/2011
_nottingham_internal_process_user WL
_nottingham_internal_process_date 31/05/2011
_nottingham_internal_solution_user wl
_nottingham_internal_solution_date 31/5/2011
_nottingham_internal_refinement_user wl
_nottingham_internal_refinement_date 1/6/2011
_nottingham_internal_validation_user wl
_nottingham_internal_validation_date 1/6/2011
_nottingham_internal_archive_date 1/6/2011

loop_
_symmetry_equiv_pos_as_xyz
'x, y, z'
'-x, -y, -z'

loop_
_atom_site_label
_atom_site_type_symbol
_atom_site_fract_x
_atom_site_fract_y
_atom_site_fract_z
_atom_site_U_iso_or_equiv
_atom_site_adp_type
_atom_site_occupancy
_atom_site_symmetry_multiplicity
_atom_site_calc_flag
_atom_site_refinement_flags
O18 O 0.22643(17) 0.66293(9) 0.87618(7) 0.0211(2) Uani 1 1 d .
O33 O 0.70160(17) 0.66441(9) 0.96524(8) 0.0226(2) Uani 1 1 d .
O34 O 0.79272(16) 0.71968(9) 0.80692(7) 0.0201(2) Uani 1 1 d .
O38 O 0.83396(16) 0.74990(8) 1.09947(7) 0.0195(2) Uani 1 1 d .
O17 O 0.28001(17) 0.82015(9) 0.91733(8) 0.0213(2) Uani 1 1 d .
O37 O 0.75740(17) 0.91536(9) 1.14679(8) 0.0219(2) Uani 1 1 d .
O14 O 0.17910(17) 0.64110(9) 0.59486(8) 0.0216(2) Uani 1 1 d .
O13 O 0.36113(18) 0.57346(9) 0.70625(8) 0.0260(3) Uani 1 1 d .
N24 N 0.75397(18) 1.00995(10) 0.95766(9) 0.0162(3) Uani 1 1 d .
H24 H 0.7513 1.0584 0.9955 0.019 Uiso 1 1 calc R
N4 N 0.27541(18) 0.92225(10) 0.72808(9) 0.0166(3) Uani 1 1 d .
H4 H 0.2831 0.9690 0.7657 0.020 Uiso 1 1 calc R
C3 C 0.2709(2) 0.81211(12) 0.75600(10) 0.0168(3) Uani 1 1 d .
C36 C 0.7828(2) 0.85696(12) 1.08521(10) 0.0164(3) Uani 1 1 d .
C23 C 0.7637(2) 0.89923(12) 0.98594(10) 0.0162(3) Uani 1 1 d .
C16 C 0.2611(2) 0.76766(12) 0.85765(10) 0.0173(3) Uani 1 1 d .
C31 C 0.6510(2) 1.23662(12) 0.85604(10) 0.0176(3) Uani 1 1 d .
H31 H 0.6062 1.2268 0.9237 0.021 Uiso 1 1 calc R
C25 C 0.7491(2) 1.03457(12) 0.86199(10) 0.0159(3) Uani 1 1 d .
C30 C 0.6328(2) 1.34047(12) 0.80332(11) 0.0194(3) Uani 1 1 d .
H30 H 0.5741 1.4012 0.8352 0.023 Uiso 1 1 calc R
C29 C 0.6998(2) 1.35648(12) 0.70437(11) 0.0205(3) Uani 1 1 d .
H29 H 0.6867 1.4278 0.6687 0.025 Uiso 1 1 calc R
C26 C 0.7352(2) 1.14619(12) 0.80992(11) 0.0167(3) Uani 1 1 d .
C6 C 0.2759(2) 1.06036(12) 0.57977(10) 0.0164(3) Uani 1 1 d .
C2 C 0.2593(2) 0.76721(12) 0.67612(10) 0.0166(3) Uani 1 1 d .
C1 C 0.2538(2) 0.85411(12) 0.59990(11) 0.0173(3) Uani 1 1 d .
H1 H 0.2433 0.8483 0.5366 0.021 Uiso 1 1 calc R
C9 C 0.2871(2) 1.27170(12) 0.47535(11) 0.0201(3) Uani 1 1 d .
H9 H 0.2896 1.3436 0.4405 0.024 Uiso 1 1 calc R
C5 C 0.2663(2) 0.94924(12) 0.63295(10) 0.0165(3) Uani 1 1 d .
C32 C 0.7494(2) 0.73592(12) 0.89946(10) 0.0168(3) Uani 1 1 d .
C11 C 0.3456(2) 1.14197(12) 0.61378(10) 0.0188(3) Uani 1 1 d .
H11 H 0.3898 1.1257 0.6728 0.023 Uiso 1 1 calc R
C21 C 0.7540(2) 0.93712(12) 0.82861(10) 0.0173(3) Uani 1 1 d .
H21 H 0.7521 0.9293 0.7647 0.021 Uiso 1 1 calc R
C10 C 0.3507(2) 1.24665(12) 0.56206(11) 0.0201(3) Uani 1 1 d .
H10 H 0.3980 1.3016 0.5860 0.024 Uiso 1 1 calc R
C12 C 0.2734(2) 0.65097(12) 0.66502(10) 0.0180(3) Uani 1 1 d .
C35 C 0.7780(2) 0.61031(12) 0.79269(11) 0.0228(3) Uani 1 1 d .
H35A H 0.8638 0.5581 0.8288 0.034 Uiso 1 1 calc R
H35B H 0.8195 0.6043 0.7242 0.034 Uiso 1 1 calc R
H35C H 0.6407 0.5941 0.8154 0.034 Uiso 1 1 calc R
C22 C 0.7623(2) 0.85140(12) 0.90565(10) 0.0165(3) Uani 1 1 d .
C8 C 0.2198(2) 1.19066(13) 0.43987(11) 0.0204(3) Uani 1 1 d .
H8 H 0.1773 1.2070 0.3804 0.024 Uiso 1 1 calc R
C27 C 0.8028(2) 1.16311(12) 0.70999(11) 0.0180(3) Uani 1 1 d .
H27 H 0.8607 1.1026 0.6778 0.022 Uiso 1 1 calc R
C7 C 0.2151(2) 1.08619(13) 0.49146(11) 0.0189(3) Uani 1 1 d .
H7 H 0.1700 1.0311 0.4667 0.023 Uiso 1 1 calc R
C28 C 0.7861(2) 1.26740(13) 0.65776(11) 0.0196(3) Uani 1 1 d .
H28 H 0.8336 1.2780 0.5902 0.024 Uiso 1 1 calc R
C39 C 0.8381(2) 0.70041(13) 1.19699(11) 0.0213(3) Uani 1 1 d .
H39A H 0.7069 0.7142 1.2375 0.032 Uiso 1 1 calc R
H39B H 0.9352 0.7320 1.2204 0.032 Uiso 1 1 calc R
H39C H 0.8751 0.6213 1.1994 0.032 Uiso 1 1 calc R
C19 C 0.2275(2) 0.60815(13) 0.97299(11) 0.0226(3) Uani 1 1 d .
H19A H 0.1195 0.6430 1.0177 0.034 Uiso 1 1 calc R
H19B H 0.3542 0.6134 0.9896 0.034 Uiso 1 1 calc R
H19C H 0.2097 0.5310 0.9773 0.034 Uiso 1 1 calc R
C15 C 0.1959(3) 0.53198(13) 0.57286(12) 0.0256(3) Uani 1 1 d .
H15A H 0.1294 0.4848 0.6287 0.038 Uiso 1 1 calc R
H15B H 0.3360 0.5036 0.5567 0.038 Uiso 1 1 calc R
H15C H 0.1338 0.5331 0.5182 0.038 Uiso 1 1 calc R

loop_
_atom_site_aniso_label
_atom_site_aniso_U_11
_atom_site_aniso_U_22
_atom_site_aniso_U_33
_atom_site_aniso_U_23
_atom_site_aniso_U_13
_atom_site_aniso_U_12
O18 0.0318(6) 0.0149(5) 0.0167(5) -0.0007(4) -0.0047(4) -0.0057(4)
O33 0.0328(6) 0.0161(5) 0.0180(5) -0.0009(4) -0.0029(4) -0.0053(4)
O34 0.0295(6) 0.0153(5) 0.0164(5) -0.0050(4) -0.0033(4) -0.0046(4)
O38 0.0264(5) 0.0159(5) 0.0149(5) -0.0010(4) -0.0047(4) 0.0012(4)
O17 0.0305(6) 0.0175(5) 0.0179(5) -0.0037(4) -0.0075(4) -0.0034(4)
O37 0.0325(6) 0.0179(5) 0.0166(5) -0.0048(4) -0.0058(4) -0.0032(4)
O14 0.0318(6) 0.0142(5) 0.0216(5) -0.0045(4) -0.0100(4) -0.0023(4)
O13 0.0355(6) 0.0160(5) 0.0279(6) -0.0049(4) -0.0116(5) 0.0028(4)
N24 0.0194(6) 0.0145(6) 0.0149(6) -0.0025(5) -0.0031(5) -0.0026(4)
N4 0.0199(6) 0.0146(6) 0.0153(6) -0.0028(5) -0.0029(5) -0.0025(5)
C3 0.0179(7) 0.0145(7) 0.0176(7) -0.0036(5) -0.0026(5) -0.0005(5)
C36 0.0154(6) 0.0170(7) 0.0165(7) -0.0020(6) -0.0024(5) -0.0027(5)
C23 0.0169(7) 0.0138(7) 0.0172(7) -0.0019(5) -0.0025(5) -0.0020(5)
C16 0.0178(7) 0.0149(7) 0.0183(7) -0.0016(6) -0.0030(5) -0.0010(5)
C31 0.0188(7) 0.0180(7) 0.0166(7) -0.0032(6) -0.0034(5) -0.0035(5)
C25 0.0161(6) 0.0173(7) 0.0141(7) -0.0021(5) -0.0024(5) -0.0031(5)
C30 0.0197(7) 0.0160(7) 0.0232(8) -0.0049(6) -0.0047(6) -0.0017(5)
C29 0.0225(7) 0.0160(7) 0.0229(7) 0.0022(6) -0.0069(6) -0.0046(5)
C26 0.0166(6) 0.0165(7) 0.0177(7) -0.0017(6) -0.0044(5) -0.0036(5)
C6 0.0157(6) 0.0153(7) 0.0158(7) -0.0013(5) -0.0004(5) 0.0000(5)
C2 0.0166(6) 0.0165(7) 0.0164(7) -0.0038(5) -0.0021(5) -0.0016(5)
C1 0.0188(7) 0.0168(7) 0.0162(7) -0.0038(5) -0.0031(5) -0.0009(5)
C9 0.0229(7) 0.0153(7) 0.0193(7) -0.0001(6) -0.0015(6) -0.0007(6)
C5 0.0169(6) 0.0174(7) 0.0149(7) -0.0023(5) -0.0029(5) -0.0019(5)
C32 0.0176(6) 0.0160(7) 0.0165(7) -0.0043(5) -0.0028(5) 0.0001(5)
C11 0.0220(7) 0.0185(7) 0.0151(7) -0.0031(6) -0.0018(6) -0.0015(6)
C21 0.0201(7) 0.0164(7) 0.0152(7) -0.0026(5) -0.0028(5) -0.0027(5)
C10 0.0240(7) 0.0166(7) 0.0194(7) -0.0046(6) -0.0022(6) -0.0028(6)
C12 0.0216(7) 0.0161(7) 0.0159(7) -0.0041(5) -0.0010(6) -0.0033(5)
C35 0.0331(8) 0.0152(7) 0.0219(8) -0.0077(6) -0.0039(6) -0.0045(6)
C22 0.0172(6) 0.0151(7) 0.0169(7) -0.0028(5) -0.0024(5) -0.0023(5)
C8 0.0218(7) 0.0213(8) 0.0166(7) -0.0001(6) -0.0042(6) -0.0009(6)
C27 0.0189(7) 0.0171(7) 0.0186(7) -0.0043(6) -0.0036(6) -0.0021(5)
C7 0.0191(7) 0.0187(7) 0.0194(7) -0.0035(6) -0.0040(6) -0.0025(5)
C28 0.0224(7) 0.0204(7) 0.0157(7) 0.0004(6) -0.0041(6) -0.0048(6)
C39 0.0284(8) 0.0187(7) 0.0165(7) 0.0010(6) -0.0075(6) -0.0017(6)
C19 0.0308(8) 0.0175(7) 0.0169(7) 0.0016(6) -0.0027(6) -0.0035(6)
C15 0.0396(9) 0.0163(7) 0.0244(8) -0.0082(6) -0.0077(7) -0.0060(6)

loop_
_atom_type_symbol
_atom_type_description
_atom_type_scat_dispersion_real
_atom_type_scat_dispersion_imag
_atom_type_scat_source
C C 0.0181 0.0091 'International Tables Vol C Tables 4.2.6.8 and 6.1.1.4'
H H 0.0000 0.0000 'International Tables Vol C Tables 4.2.6.8 and 6.1.1.4'
N N 0.0311 0.0180 'International Tables Vol C Tables 4.2.6.8 and 6.1.1.4'
O O 0.0492 0.0322 'International Tables Vol C Tables 4.2.6.8 and 6.1.1.4'

loop_
_geom_angle_atom_site_label_1
_geom_angle_atom_site_label_2
_geom_angle_atom_site_label_3
_geom_angle
C16 O18 C19 116.44(12)
C32 O34 C35 114.71(12)
C36 O38 C39 116.38(12)
C12 O14 C15 114.73(12)
C23 N24 C25 110.19(12)
C23 N24 H24 124.9
C25 N24 H24 124.9
C3 N4 C5 110.07(12)
C3 N4 H4 125.0
C5 N4 H4 125.0
N4 C3 C2 107.41(13)
N4 C3 C16 118.69(13)
C2 C3 C16 133.63(13)
O37 C36 O38 124.14(13)
O37 C36 C23 122.89(14)
O38 C36 C23 112.95(13)
N24 C23 C22 107.35(13)
N24 C23 C36 117.87(13)
C22 C23 C36 134.68(13)
O17 C16 O18 124.46(13)
O17 C16 C3 123.97(13)
O18 C16 C3 111.57(12)
C30 C31 C26 120.31(14)
C30 C31 H31 119.8
C26 C31 H31 119.8
N24 C25 C21 107.36(13)
N24 C25 C26 123.80(13)
C21 C25 C26 128.81(13)
C31 C30 C29 120.60(14)
C31 C30 H30 119.7
C29 C30 H30 119.7
C30 C29 C28 119.66(14)
C30 C29 H29 120.2
C28 C29 H29 120.2
C31 C26 C27 118.72(14)
C31 C26 C25 122.19(13)
C27 C26 C25 119.06(13)
C11 C6 C7 118.45(13)
C11 C6 C5 122.06(13)
C7 C6 C5 119.49(13)
C3 C2 C1 107.04(13)
C3 C2 C12 128.93(13)
C1 C2 C12 123.67(13)
C5 C1 C2 108.12(13)
C5 C1 H1 125.9
C2 C1 H1 125.9
C10 C9 C8 119.63(14)
C10 C9 H9 120.2
C8 C9 H9 120.2
N4 C5 C1 107.35(13)
N4 C5 C6 123.81(13)
C1 C5 C6 128.81(13)
O33 C32 O34 122.69(13)
O33 C32 C22 127.05(14)
O34 C32 C22 110.22(12)
C10 C11 C6 120.55(14)
C10 C11 H11 119.7
C6 C11 H11 119.7
C25 C21 C22 108.21(13)
C25 C21 H21 125.9
C22 C21 H21 125.9
C11 C10 C9 120.45(14)
C11 C10 H10 119.8
C9 C10 H10 119.8
O13 C12 O14 122.16(13)
O13 C12 C2 127.85(14)
O14 C12 C2 109.90(12)
O34 C35 H35A 109.5
O34 C35 H35B 109.5
H35A C35 H35B 109.5
O34 C35 H35C 109.5
H35A C35 H35C 109.5
H35B C35 H35C 109.5
C23 C22 C21 106.89(13)
C23 C22 C32 129.19(13)
C21 C22 C32 123.61(13)
C7 C8 C9 119.85(14)
C7 C8 H8 120.1
C9 C8 H8 120.1
C28 C27 C26 120.69(14)
C28 C27 H27 119.7
C26 C27 H27 119.7
C8 C7 C6 121.05(14)
C8 C7 H7 119.5
C6 C7 H7 119.5
C27 C28 C29 120.01(14)
C27 C28 H28 120.0
C29 C28 H28 120.0
O38 C39 H39A 109.5
O38 C39 H39B 109.5
H39A C39 H39B 109.5
O38 C39 H39C 109.5
H39A C39 H39C 109.5
H39B C39 H39C 109.5
O18 C19 H19A 109.5
O18 C19 H19B 109.5
H19A C19 H19B 109.5
O18 C19 H19C 109.5
H19A C19 H19C 109.5
H19B C19 H19C 109.5
O14 C15 H15A 109.5
O14 C15 H15B 109.5
H15A C15 H15B 109.5
O14 C15 H15C 109.5
H15A C15 H15C 109.5
H15B C15 H15C 109.5

loop_
_geom_bond_atom_site_label_1
_geom_bond_atom_site_label_2
_geom_bond_distance
O18 C16 1.3354(18)
O18 C19 1.4461(18)
O33 C32 1.2079(19)
O34 C32 1.3486(18)
O34 C35 1.4391(18)
O38 C36 1.3241(18)
O38 C39 1.4404(18)
O17 C16 1.2121(19)
O37 C36 1.2155(19)
O14 C12 1.3581(19)
O14 C15 1.4363(19)
O13 C12 1.205(2)
N24 C23 1.3675(19)
N24 C25 1.3696(19)
N24 H24 0.8800
N4 C3 1.3669(19)
N4 C5 1.3701(19)
N4 H4 0.8800
C3 C2 1.393(2)
C3 C16 1.466(2)
C36 C23 1.467(2)
C23 C22 1.399(2)
C31 C30 1.387(2)
C31 C26 1.400(2)
C31 H31 0.9500
C25 C21 1.380(2)
C25 C26 1.463(2)
C30 C29 1.390(2)
C30 H30 0.9500
C29 C28 1.393(2)
C29 H29 0.9500
C26 C27 1.404(2)
C6 C11 1.396(2)
C6 C7 1.404(2)
C6 C5 1.466(2)
C2 C1 1.406(2)
C2 C12 1.476(2)
C1 C5 1.378(2)
C1 H1 0.9500
C9 C10 1.391(2)
C9 C8 1.394(2)
C9 H9 0.9500
C32 C22 1.478(2)
C11 C10 1.388(2)
C11 H11 0.9500
C21 C22 1.407(2)
C21 H21 0.9500
C10 H10 0.9500
C35 H35A 0.9800
C35 H35B 0.9800
C35 H35C 0.9800
C8 C7 1.385(2)
C8 H8 0.9500
C27 C28 1.389(2)
C27 H27 0.9500
C7 H7 0.9500
C28 H28 0.9500
C39 H39A 0.9800
C39 H39B 0.9800
C39 H39C 0.9800
C19 H19A 0.9800
C19 H19B 0.9800
C19 H19C 0.9800
C15 H15A 0.9800
C15 H15B 0.9800
C15 H15C 0.9800

loop_
_geom_hbond_atom_site_label_D
_geom_hbond_atom_site_label_H
_geom_hbond_atom_site_label_A
_geom_hbond_distance_DH
_geom_hbond_distance_HA
_geom_hbond_distance_DA
_geom_hbond_angle_DHA
_geom_hbond_site_symmetry_A
N24 H24 O17 0.88 2.10 2.9741(17) 174.8 2_677
N4 H4 O37 0.88 2.03 2.9014(17) 168.7 2_677

loop_
_geom_torsion_atom_site_label_1
_geom_torsion_atom_site_label_2
_geom_torsion_atom_site_label_3
_geom_torsion_atom_site_label_4
_geom_torsion
C5 N4 C3 C2 0.23(16)
C5 N4 C3 C16 -174.52(12)
C39 O38 C36 O37 6.8(2)
C39 O38 C36 C23 -174.48(12)
C25 N24 C23 C22 -0.79(16)
C25 N24 C23 C36 176.20(12)
O37 C36 C23 N24 12.6(2)
O38 C36 C23 N24 -166.12(12)
O37 C36 C23 C22 -171.42(15)
O38 C36 C23 C22 9.8(2)
C19 O18 C16 O17 -5.0(2)
C19 O18 C16 C3 175.77(12)
N4 C3 C16 O17 -9.1(2)
C2 C3 C16 O17 177.87(16)
N4 C3 C16 O18 170.20(12)
C2 C3 C16 O18 -2.9(2)
C23 N24 C25 C21 0.54(16)
C23 N24 C25 C26 178.93(12)
C26 C31 C30 C29 -0.8(2)
C31 C30 C29 C28 -0.1(2)
C30 C31 C26 C27 0.9(2)
C30 C31 C26 C25 -177.12(13)
N24 C25 C26 C31 -25.3(2)
C21 C25 C26 C31 152.68(15)
N24 C25 C26 C27 156.64(14)
C21 C25 C26 C27 -25.3(2)
N4 C3 C2 C1 -0.92(16)
C16 C3 C2 C1 172.71(15)
N4 C3 C2 C12 172.26(14)
C16 C3 C2 C12 -14.1(3)
C3 C2 C1 C5 1.28(16)
C12 C2 C1 C5 -172.35(13)
C3 N4 C5 C1 0.57(16)
C3 N4 C5 C6 -177.51(13)
C2 C1 C5 N4 -1.14(16)
C2 C1 C5 C6 176.82(14)
C11 C6 C5 N4 16.9(2)
C7 C6 C5 N4 -163.60(14)
C11 C6 C5 C1 -160.73(15)
C7 C6 C5 C1 18.7(2)
C35 O34 C32 O33 -0.1(2)
C35 O34 C32 C22 -178.04(12)
C7 C6 C11 C10 1.2(2)
C5 C6 C11 C10 -179.32(14)
N24 C25 C21 C22 -0.08(16)
C26 C25 C21 C22 -178.36(14)
C6 C11 C10 C9 -0.2(2)
C8 C9 C10 C11 -0.7(2)
C15 O14 C12 O13 -1.2(2)
C15 O14 C12 C2 175.60(12)
C3 C2 C12 O13 -27.9(3)
C1 C2 C12 O13 144.30(16)
C3 C2 C12 O14 155.61(14)
C1 C2 C12 O14 -32.23(19)
N24 C23 C22 C21 0.71(16)
C36 C23 C22 C21 -175.54(15)
N24 C23 C22 C32 -172.93(14)
C36 C23 C22 C32 10.8(3)
C25 C21 C22 C23 -0.39(16)
C25 C21 C22 C32 173.69(13)
O33 C32 C22 C23 14.6(3)
O34 C32 C22 C23 -167.58(14)
O33 C32 C22 C21 -158.07(15)
O34 C32 C22 C21 19.7(2)
C10 C9 C8 C7 0.5(2)
C31 C26 C27 C28 -0.2(2)
C25 C26 C27 C28 177.87(13)
C9 C8 C7 C6 0.5(2)
C11 C6 C7 C8 -1.3(2)
C5 C6 C7 C8 179.18(14)
C26 C27 C28 C29 -0.6(2)
C30 C29 C28 C27 0.8(2)
